data_7063963
loop_
_publ_author_name
'Kawano, Miku'
'Wu, Ying-Ying'
'Li, Zhao-Yang'
'Mishima, Akio'
'Kawata, Satoshi'
'Ishikawa, Ryuta'

_publ_section_title
;
 Magnetic superexchange couplings in doubly
 bis(2-pyridyl)pyrazolato-bridged dinuclear copper(ii) complexes
;
_journal_issue 36
_journal_name_full 'New Journal of Chemistry'
_journal_page_first 15691
_journal_page_last 15699
_journal_paper_doi 10.1039/D5NJ02006A
_journal_volume 49
_journal_year 2025
_chemical_formula_moiety '2(C26 H19 Cl1.50 Cu2 N8 O0.50), Cl, 6(2H O)'
_chemical_formula_sum 'C52 H50 Cl4 Cu4 N16 O7'
_chemical_formula_weight 1407.07
_space_group_crystal_system triclinic
_space_group_IT_number 2
_space_group_name_Hall '-P 1'
_space_group_name_H-M_alt 'P -1'
_atom_sites_solution_hydrogens geom
_atom_sites_solution_primary direct
_atom_sites_solution_secondary difmap
_audit_update_record
;
2025-04-18 deposited with the CCDC.	2025-08-18 downloaded from the CCDC.
;
_cell_angle_alpha 102.720(3)
_cell_angle_beta 91.193(2)
_cell_angle_gamma 97.120(3)
_cell_formula_units_Z 1
_cell_length_a 10.0508(3)
_cell_length_b 11.1737(5)
_cell_length_c 12.3818(3)
_cell_measurement_reflns_used 8551
_cell_measurement_temperature 100(1)
_cell_measurement_theta_max 30.41
_cell_measurement_theta_min 1.85
_cell_volume 1344.28(8)
_computing_cell_refinement 'CrysAlisPro 1.171.40.53 (Rigaku OD, 2019)'
_computing_data_collection 'CrysAlisPro 1.171.40.53 (Rigaku OD, 2019)'
_computing_data_reduction 'CrysAlisPro 1.171.40.53 (Rigaku OD, 2019)'
_computing_molecular_graphics 'CrystalStructure 4.2.2'
_computing_publication_material 'CrystalStructure 4.2.2 (Rigaku, 2016)'
_computing_structure_refinement 'SHELXL Version 2014/7 (Sheldrick, 2008)'
_computing_structure_solution 'SIR2011 (Burla, et al., 2012)'
_diffrn_ambient_temperature 100(1)
_diffrn_detector_area_resol_mean 10.000
_diffrn_measured_fraction_theta_full 0.993
_diffrn_measured_fraction_theta_max 0.936
_diffrn_measurement_device_type 'Rigaku XtaLAB mini II'
_diffrn_measurement_method \w
_diffrn_radiation_type 'Mo K\a'
_diffrn_radiation_wavelength 0.71075
_diffrn_reflns_av_R_equivalents 0.0241
_diffrn_reflns_Laue_measured_fraction_full 0.993
_diffrn_reflns_Laue_measured_fraction_max 0.936
_diffrn_reflns_limit_h_max 14
_diffrn_reflns_limit_h_min -14
_diffrn_reflns_limit_k_max 15
_diffrn_reflns_limit_k_min -15
_diffrn_reflns_limit_l_max 17
_diffrn_reflns_limit_l_min -17
_diffrn_reflns_number 23052
_diffrn_reflns_point_group_measured_fraction_full 0.993
_diffrn_reflns_point_group_measured_fraction_max 0.936
_diffrn_reflns_theta_full 25.242
_diffrn_reflns_theta_max 30.590
_diffrn_reflns_theta_min 1.885
_diffrn_standards_number 0
_exptl_absorpt_coefficient_mu 1.830
_exptl_absorpt_correction_T_max 0.481
_exptl_absorpt_correction_T_min 0.344
_exptl_absorpt_correction_type multi-scan
_exptl_absorpt_process_details
;
CrysAlisPro 1.171.40.53 (Rigaku Oxford Diffraction, 2019)
Empirical absorption correction using spherical harmonics,
 implemented in SCALE3 ABSPACK scaling algorithm.
;
_exptl_crystal_colour green
_exptl_crystal_density_diffrn 1.738
_exptl_crystal_density_method 'not measured'
_exptl_crystal_description block
_exptl_crystal_F_000 714.00
_exptl_crystal_preparation 'Magnetic properties'
_exptl_crystal_recrystallization_method 'Solvothermal synthesis'
_exptl_crystal_size_max 0.500
_exptl_crystal_size_mid 0.500
_exptl_crystal_size_min 0.400
_refine_diff_density_max 0.88
_refine_diff_density_min -0.52
_refine_ls_extinction_method none
_refine_ls_goodness_of_fit_ref 1.094
_refine_ls_hydrogen_treatment constr
_refine_ls_number_parameters 415
_refine_ls_number_reflns 7726
_refine_ls_number_restraints 0
_refine_ls_R_factor_all 0.0457
_refine_ls_R_factor_gt 0.0356
_refine_ls_shift/su_max 0.001
_refine_ls_structure_factor_coef Fsqd
_refine_ls_weighting_details 'w = 1/[\s^2^(Fo^2^)+(0.0426P)^2^+1.5019P] where P=(Fo^2^+2Fc^2^)/3'
_refine_ls_weighting_scheme calc
_refine_ls_wR_factor_gt 0.0927
_refine_ls_wR_factor_ref 0.0959
_reflns_Friedel_coverage 0.000
_reflns_number_gt 6602
_reflns_number_total 7726
_reflns_threshold_expression F^2^>2.0\s(F^2^)
_cod_data_source_file d5nj02006a2.cif
_cod_data_source_block SynCu2bpypzCl2
_cod_depositor_comments 'Adding full bibliography for 7063963.cif.'
_cod_database_code 7063963

loop_
_space_group_symop_id
_space_group_symop_operation_xyz
1 +X,+Y,+Z
2 -X,-Y,-Z

loop_
_atom_site_label
_atom_site_type_symbol
_atom_site_fract_x
_atom_site_fract_y
_atom_site_fract_z
_atom_site_U_iso_or_equiv
_atom_site_adp_type
_atom_site_occupancy
_atom_site_site_symmetry_order
_atom_site_calc_flag
_atom_site_refinement_flags_posn
_atom_site_refinement_flags_adp
_atom_site_refinement_flags_occupancy
_atom_site_disorder_assembly
_atom_site_disorder_group
Cu1 Cu 0.19563(3) 0.54164(2) 0.92138(2) 0.01299(7) Uani 1 1 d . . . . .
Cu2 Cu -0.08683(3) 0.68971(2) 0.77892(2) 0.01309(7) Uani 1 1 d . . . . .
Cl1 Cl 0.40681(5) 0.66034(5) 0.87600(4) 0.01587(11) Uani 1 1 d . . . . .
Cl2A Cl 0.0474(4) 0.8442(3) 0.6915(2) 0.0181(4) Uani 0.5 1 d . . P . .
Cl2B Cl 0.5329(3) 0.9104(3) 0.5607(3) 0.0287(5) Uani 0.5 1 d . . P . .
O1A O 0.0516(11) 0.8362(10) 0.7201(6) 0.0188(16) Uani 0.5 1 d . . P . .
O1B O 0.5491(12) 0.8848(10) 0.5607(10) 0.054(3) Uani 0.5 1 d . . P . .
O2 O 0.3430(3) 0.8357(2) 0.72169(19) 0.0481(7) Uani 1 1 d . . . . .
O3 O 0.1692(5) 0.0236(4) 0.4073(4) 0.0395(10) Uani 0.52 1 d . . P . .
O4 O 0.0070(5) 0.0731(4) 0.4594(4) 0.0395(10) Uani 0.49 1 d . . P . .
O5 O 0.1982(7) -0.0676(6) 0.4824(5) 0.0415(16) Uani 0.34 1 d . . P . .
O6 O 0.1023(18) -0.0123(13) 0.4394(14) 0.041(4) Uani 0.15 1 d . . P . .
N1 N 0.24916(19) 0.58376(18) 1.09217(16) 0.0162(4) Uani 1 1 d . . . . .
N2 N 0.09208(19) 0.67722(18) 0.97466(15) 0.0147(4) Uani 1 1 d . . . . .
N3 N -0.00365(19) 0.72498(17) 0.92796(15) 0.0138(3) Uani 1 1 d . . . . .
N4 N -0.20256(18) 0.82154(17) 0.86279(15) 0.0144(4) Uani 1 1 d . . . . .
N5 N -0.1868(2) 0.61291(18) 0.62650(16) 0.0180(4) Uani 1 1 d . . . . .
N6 N -0.00797(19) 0.53645(17) 0.73602(16) 0.0150(4) Uani 1 1 d . . . . .
N7 N 0.08427(19) 0.48675(17) 0.78417(16) 0.0148(4) Uani 1 1 d . . . . .
N8 N 0.26228(19) 0.37439(17) 0.85760(16) 0.0153(4) Uani 1 1 d . . . . .
C1 C 0.3306(2) 0.5310(2) 1.1492(2) 0.0199(5) Uani 1 1 d . . . . .
H1 H 0.3550 0.4527 1.1145 0.024 Uiso 1 1 calc R U . . .
C2 C 0.3808(2) 0.5847(3) 1.2557(2) 0.0230(5) Uani 1 1 d . . . . .
H2 H 0.4378 0.5435 1.2932 0.028 Uiso 1 1 calc R U . . .
C3 C 0.3474(2) 0.6990(3) 1.30737(19) 0.0226(5) Uani 1 1 d . . . . .
H3 H 0.3838 0.7395 1.3794 0.027 Uiso 1 1 calc R U . . .
C4 C 0.2589(2) 0.7535(2) 1.25131(19) 0.0201(5) Uani 1 1 d . . . . .
H4 H 0.2323 0.8311 1.2852 0.024 Uiso 1 1 calc R U . . .
C5 C 0.2104(2) 0.6929(2) 1.14535(18) 0.0156(4) Uani 1 1 d . . . . .
C6 C 0.1132(2) 0.7389(2) 1.08127(18) 0.0145(4) Uani 1 1 d . . . . .
C7 C 0.0289(2) 0.8307(2) 1.10484(18) 0.0147(4) Uani 1 1 d . . . . .
H7 H 0.0224 0.8885 1.1728 0.018 Uiso 1 1 calc R U . . .
C8 C -0.0436(2) 0.8171(2) 1.00481(17) 0.0127(4) Uani 1 1 d . . . . .
C9 C -0.1525(2) 0.8756(2) 0.96745(18) 0.0127(4) Uani 1 1 d . . . . .
C10 C -0.2029(2) 0.9760(2) 1.03265(18) 0.0149(4) Uani 1 1 d . . . . .
H10 H -0.1653 1.0120 1.1053 0.018 Uiso 1 1 calc R U . . .
C11 C -0.3089(2) 1.0228(2) 0.99046(19) 0.0171(4) Uani 1 1 d . . . . .
H11 H -0.3437 1.0927 1.0328 0.021 Uiso 1 1 calc R U . . .
C12 C -0.3630(2) 0.9659(2) 0.8856(2) 0.0194(5) Uani 1 1 d . . . . .
H12 H -0.4374 0.9947 0.8555 0.023 Uiso 1 1 calc R U . . .
C13 C -0.3076(2) 0.8666(2) 0.8249(2) 0.0192(5) Uani 1 1 d . . . . .
H13 H -0.3457 0.8282 0.7529 0.023 Uiso 1 1 calc R U . . .
C14 C -0.2757(3) 0.6612(2) 0.5719(2) 0.0234(5) Uani 1 1 d . . . . .
H14 H -0.2940 0.7428 0.6026 0.028 Uiso 1 1 calc R U . . .
C15 C -0.3416(3) 0.5977(2) 0.4733(2) 0.0240(5) Uani 1 1 d . . . . .
H15 H -0.4061 0.6342 0.4386 0.029 Uiso 1 1 calc R U . . .
C16 C -0.3127(2) 0.4801(2) 0.4253(2) 0.0222(5) Uani 1 1 d . . . . .
H16 H -0.3574 0.4344 0.3577 0.027 Uiso 1 1 calc R U . . .
C17 C -0.2169(2) 0.4307(2) 0.47831(19) 0.0190(5) Uani 1 1 d . . . . .
H17 H -0.1933 0.3512 0.4466 0.023 Uiso 1 1 calc R U . . .
C18 C -0.1560(2) 0.4992(2) 0.57833(19) 0.0162(4) Uani 1 1 d . . . . .
C19 C -0.0538(2) 0.4566(2) 0.64028(18) 0.0153(4) Uani 1 1 d . . . . .
C20 C 0.0113(2) 0.3517(2) 0.6253(2) 0.0183(4) Uani 1 1 d . . . . .
H20 H -0.0006 0.2809 0.5656 0.022 Uiso 1 1 calc R U . . .
C21 C 0.0980(2) 0.3756(2) 0.71885(19) 0.0159(4) Uani 1 1 d . . . . .
C22 C 0.2004(2) 0.3121(2) 0.7597(2) 0.0163(4) Uani 1 1 d . . . . .
C23 C 0.2359(2) 0.2006(2) 0.7021(2) 0.0228(5) Uani 1 1 d . . . . .
H23 H 0.1913 0.1594 0.6331 0.027 Uiso 1 1 calc R U . . .
C24 C 0.3375(3) 0.1501(2) 0.7466(2) 0.0245(5) Uani 1 1 d . . . . .
H24 H 0.3628 0.0730 0.7093 0.029 Uiso 1 1 calc R U . . .
C25 C 0.4015(2) 0.2142(2) 0.8463(2) 0.0218(5) Uani 1 1 d . . . . .
H25 H 0.4714 0.1816 0.8786 0.026 Uiso 1 1 calc R U . . .
C26 C 0.3626(2) 0.3257(2) 0.8982(2) 0.0185(4) Uani 1 1 d . . . . .
H26 H 0.4089 0.3701 0.9656 0.022 Uiso 1 1 calc R U . . .

loop_
_atom_site_aniso_label
_atom_site_aniso_U_11
_atom_site_aniso_U_22
_atom_site_aniso_U_33
_atom_site_aniso_U_23
_atom_site_aniso_U_13
_atom_site_aniso_U_12
Cu1 0.01264(13) 0.01395(13) 0.01331(13) 0.00264(10) -0.00134(9) 0.00651(9)
Cu2 0.01344(13) 0.01308(13) 0.01207(13) -0.00110(9) -0.00305(9) 0.00683(9)
Cl1 0.0148(2) 0.0156(2) 0.0184(2) 0.00534(19) -0.00073(18) 0.00399(18)
Cl2A 0.0187(7) 0.0191(8) 0.0164(11) 0.0043(8) 0.0005(8) 0.0015(5)
Cl2B 0.0336(10) 0.0280(9) 0.0269(9) 0.0084(7) 0.0038(7) 0.0093(9)
O1A 0.020(2) 0.021(2) 0.018(4) 0.011(3) -0.001(3) 0.0016(16)
O1B 0.065(5) 0.070(7) 0.043(4) 0.029(4) 0.002(3) 0.036(4)
O2 0.088(2) 0.0233(11) 0.0339(12) 0.0076(9) -0.0187(12) 0.0127(11)
O3 0.048(3) 0.029(2) 0.043(3) 0.0094(19) 0.011(2) 0.007(2)
O4 0.051(3) 0.031(2) 0.037(2) 0.0075(19) 0.007(2) 0.006(2)
O5 0.049(4) 0.041(4) 0.031(3) 0.000(3) 0.003(3) 0.005(3)
O6 0.048(10) 0.019(7) 0.048(9) -0.006(6) 0.005(8) -0.006(6)
N1 0.0135(9) 0.0222(10) 0.0148(9) 0.0061(7) 0.0009(7) 0.0064(7)
N2 0.0140(9) 0.0178(9) 0.0131(8) 0.0027(7) -0.0015(7) 0.0069(7)
N3 0.0146(9) 0.0153(9) 0.0128(8) 0.0028(7) -0.0006(6) 0.0073(7)
N4 0.0121(9) 0.0147(9) 0.0159(9) 0.0003(7) -0.0010(7) 0.0059(7)
N5 0.0196(10) 0.0184(10) 0.0148(9) -0.0025(7) -0.0049(7) 0.0102(7)
N6 0.0148(9) 0.0144(9) 0.0154(9) 0.0002(7) -0.0033(7) 0.0062(7)
N7 0.0146(9) 0.0142(9) 0.0159(9) 0.0012(7) -0.0018(7) 0.0068(7)
N8 0.0128(9) 0.0141(9) 0.0206(9) 0.0058(7) 0.0013(7) 0.0042(7)
C1 0.0173(11) 0.0258(12) 0.0201(11) 0.0094(9) 0.0007(8) 0.0089(9)
C2 0.0171(11) 0.0367(14) 0.0198(11) 0.0124(10) -0.0007(9) 0.0102(10)
C3 0.0187(12) 0.0371(14) 0.0131(10) 0.0071(10) -0.0017(8) 0.0062(10)
C4 0.0191(11) 0.0283(13) 0.0134(10) 0.0036(9) 0.0000(8) 0.0077(9)
C5 0.0129(10) 0.0233(11) 0.0126(10) 0.0065(8) 0.0011(7) 0.0051(8)
C6 0.0140(10) 0.0182(11) 0.0122(9) 0.0039(8) 0.0010(7) 0.0051(8)
C7 0.0139(10) 0.0179(11) 0.0128(9) 0.0028(8) 0.0016(7) 0.0049(8)
C8 0.0128(10) 0.0135(10) 0.0121(9) 0.0023(7) 0.0021(7) 0.0041(7)
C9 0.0113(9) 0.0131(10) 0.0142(9) 0.0034(7) 0.0021(7) 0.0033(7)
C10 0.0160(10) 0.0139(10) 0.0146(10) 0.0014(8) 0.0025(8) 0.0043(8)
C11 0.0172(11) 0.0143(10) 0.0202(11) 0.0013(8) 0.0046(8) 0.0077(8)
C12 0.0164(11) 0.0190(11) 0.0231(11) 0.0013(9) -0.0003(9) 0.0096(8)
C13 0.0165(11) 0.0202(11) 0.0198(11) -0.0010(9) -0.0033(8) 0.0090(8)
C14 0.0247(13) 0.0255(13) 0.0192(11) -0.0023(9) -0.0059(9) 0.0146(10)
C15 0.0200(12) 0.0323(14) 0.0189(11) -0.0004(10) -0.0057(9) 0.0130(10)
C16 0.0177(11) 0.0270(13) 0.0179(11) -0.0031(9) -0.0066(9) 0.0039(9)
C17 0.0167(11) 0.0184(11) 0.0183(11) -0.0042(8) -0.0025(8) 0.0040(8)
C18 0.0140(10) 0.0161(10) 0.0167(10) -0.0015(8) -0.0024(8) 0.0046(8)
C19 0.0134(10) 0.0141(10) 0.0167(10) -0.0008(8) -0.0021(8) 0.0039(8)
C20 0.0151(11) 0.0142(10) 0.0233(11) -0.0017(8) -0.0040(8) 0.0044(8)
C21 0.0149(10) 0.0104(10) 0.0218(11) 0.0011(8) -0.0005(8) 0.0041(7)
C22 0.0127(10) 0.0124(10) 0.0243(11) 0.0042(8) 0.0009(8) 0.0033(7)
C23 0.0201(12) 0.0137(11) 0.0326(13) 0.0001(9) -0.0022(10) 0.0050(9)
C24 0.0233(12) 0.0130(11) 0.0386(15) 0.0044(10) 0.0008(10) 0.0101(9)
C25 0.0205(12) 0.0181(11) 0.0316(13) 0.0112(10) 0.0030(10) 0.0104(9)
C26 0.0161(11) 0.0202(11) 0.0222(11) 0.0086(9) 0.0013(8) 0.0067(8)

loop_
_atom_type_symbol
_atom_type_description
_atom_type_scat_dispersion_real
_atom_type_scat_dispersion_imag
_atom_type_scat_source
C C 0.0033 0.0016
;
International Tables for Crystallography
(Vol. C, Tables 4.2.6.8 and 6.1.1.4)
;
H H 0.0000 0.0000
;
International Tables for Crystallography
(Vol. C, Table 6.1.1.4)
;
Cl Cl 0.1484 0.1585
;
International Tables for Crystallography
(Vol. C, Tables 4.2.6.8 and 6.1.1.4)
;
Cu Cu 0.3201 1.2651
;
International Tables for Crystallography
(Vol. C, Tables 4.2.6.8 and 6.1.1.4)
;
N N 0.0061 0.0033
;
International Tables for Crystallography
(Vol. C, Tables 4.2.6.8 and 6.1.1.4)
;
O O 0.0106 0.0060
;
International Tables for Crystallography
(Vol. C, Tables 4.2.6.8 and 6.1.1.4)
;

loop_
_geom_angle_atom_site_label_1
_geom_angle_atom_site_label_2
_geom_angle_atom_site_label_3
_geom_angle
_geom_angle_site_symmetry_1
_geom_angle_site_symmetry_3
_geom_angle_publ_flag
N2 Cu1 N7 91.80(8) . . ?
N2 Cu1 N8 166.80(8) . . ?
N7 Cu1 N8 79.55(8) . . ?
N2 Cu1 N1 79.14(8) . . ?
N7 Cu1 N1 159.45(8) . . ?
N8 Cu1 N1 105.67(8) . . ?
N2 Cu1 Cl1 99.98(6) . . ?
N7 Cu1 Cl1 106.75(6) . . ?
N8 Cu1 Cl1 92.10(5) . . ?
N1 Cu1 Cl1 93.06(6) . . ?
N3 Cu2 N6 92.01(8) . . ?
N3 Cu2 N5 167.18(8) . . ?
N6 Cu2 N5 79.24(8) . . ?
N3 Cu2 N4 79.19(7) . . ?
N6 Cu2 N4 160.51(8) . . ?
N5 Cu2 N4 106.16(7) . . ?
N3 Cu2 O1A 95.4(2) . . ?
N6 Cu2 O1A 106.2(3) . . ?
N5 Cu2 O1A 96.0(2) . . ?
N4 Cu2 O1A 92.0(3) . . ?
N3 Cu2 Cl2A 102.71(9) . . ?
N6 Cu2 Cl2A 106.30(10) . . ?
N5 Cu2 Cl2A 88.82(9) . . ?
N4 Cu2 Cl2A 92.67(10) . . ?
O1A Cu2 Cl2A 7.4(2) . . ?
O6 O3 O5 60.1(12) . . ?
O6 O5 O3 34.3(7) . . ?
O3 O6 O5 85.7(14) . . ?
O3 O6 O4 105.7(15) . . ?
O5 O6 O4 147.7(14) . . ?
C1 N1 C5 117.3(2) . . ?
C1 N1 Cu1 129.78(17) . . ?
C5 N1 Cu1 111.99(14) . . ?
N3 N2 C6 108.48(18) . . ?
N3 N2 Cu1 133.59(15) . . ?
C6 N2 Cu1 117.91(15) . . ?
N2 N3 C8 108.41(17) . . ?
N2 N3 Cu2 133.44(15) . . ?
C8 N3 Cu2 118.14(14) . . ?
C13 N4 C9 117.19(19) . . ?
C13 N4 Cu2 129.62(16) . . ?
C9 N4 Cu2 112.85(14) . . ?
C14 N5 C18 117.7(2) . . ?
C14 N5 Cu2 128.44(16) . . ?
C18 N5 Cu2 113.87(14) . . ?
N7 N6 C19 108.37(18) . . ?
N7 N6 Cu2 133.34(15) . . ?
C19 N6 Cu2 118.25(15) . . ?
N6 N7 C21 108.37(18) . . ?
N6 N7 Cu1 133.75(15) . . ?
C21 N7 Cu1 117.88(15) . . ?
C26 N8 C22 117.9(2) . . ?
C26 N8 Cu1 127.80(17) . . ?
C22 N8 Cu1 114.19(14) . . ?
N1 C1 C2 123.3(2) . . ?
N1 C1 H1 118.3 . . ?
C2 C1 H1 118.3 . . ?
C1 C2 C3 119.3(2) . . ?
C1 C2 H2 120.4 . . ?
C3 C2 H2 120.4 . . ?
C2 C3 C4 118.4(2) . . ?
C2 C3 H3 120.8 . . ?
C4 C3 H3 120.8 . . ?
C5 C4 C3 119.0(2) . . ?
C5 C4 H4 120.5 . . ?
C3 C4 H4 120.5 . . ?
N1 C5 C4 122.5(2) . . ?
N1 C5 C6 113.92(19) . . ?
C4 C5 C6 123.6(2) . . ?
N2 C6 C7 109.80(19) . . ?
N2 C6 C5 115.04(19) . . ?
C7 C6 C5 135.1(2) . . ?
C8 C7 C6 103.36(19) . . ?
C8 C7 H7 128.3 . . ?
C6 C7 H7 128.3 . . ?
N3 C8 C7 109.96(19) . . ?
N3 C8 C9 114.99(18) . . ?
C7 C8 C9 135.0(2) . . ?
N4 C9 C10 122.5(2) . . ?
N4 C9 C8 113.91(18) . . ?
C10 C9 C8 123.6(2) . . ?
C11 C10 C9 119.1(2) . . ?
C11 C10 H10 120.5 . . ?
C9 C10 H10 120.5 . . ?
C12 C11 C10 118.7(2) . . ?
C12 C11 H11 120.6 . . ?
C10 C11 H11 120.6 . . ?
C11 C12 C13 119.2(2) . . ?
C11 C12 H12 120.4 . . ?
C13 C12 H12 120.4 . . ?
N4 C13 C12 123.3(2) . . ?
N4 C13 H13 118.4 . . ?
C12 C13 H13 118.4 . . ?
N5 C14 C15 123.0(2) . . ?
N5 C14 H14 118.5 . . ?
C15 C14 H14 118.5 . . ?
C14 C15 C16 119.3(2) . . ?
C14 C15 H15 120.3 . . ?
C16 C15 H15 120.3 . . ?
C15 C16 C17 118.5(2) . . ?
C15 C16 H16 120.8 . . ?
C17 C16 H16 120.8 . . ?
C16 C17 C18 119.1(2) . . ?
C16 C17 H17 120.4 . . ?
C18 C17 H17 120.4 . . ?
N5 C18 C17 122.3(2) . . ?
N5 C18 C19 114.08(19) . . ?
C17 C18 C19 123.6(2) . . ?
N6 C19 C20 109.96(19) . . ?
N6 C19 C18 114.43(19) . . ?
C20 C19 C18 135.6(2) . . ?
C19 C20 C21 103.31(19) . . ?
C19 C20 H20 128.3 . . ?
C21 C20 H20 128.3 . . ?
N7 C21 C20 109.99(19) . . ?
N7 C21 C22 114.4(2) . . ?
C20 C21 C22 135.6(2) . . ?
N8 C22 C23 122.4(2) . . ?
N8 C22 C21 113.99(19) . . ?
C23 C22 C21 123.6(2) . . ?
C22 C23 C24 119.0(2) . . ?
C22 C23 H23 120.5 . . ?
C24 C23 H23 120.5 . . ?
C25 C24 C23 118.7(2) . . ?
C25 C24 H24 120.7 . . ?
C23 C24 H24 120.7 . . ?
C26 C25 C24 119.3(2) . . ?
C26 C25 H25 120.4 . . ?
C24 C25 H25 120.4 . . ?
N8 C26 C25 122.8(2) . . ?
N8 C26 H26 118.6 . . ?
C25 C26 H26 118.6 . . ?

loop_
_geom_bond_atom_site_label_1
_geom_bond_atom_site_label_2
_geom_bond_distance
_geom_bond_site_symmetry_2
_geom_bond_publ_flag
Cu1 N2 1.9475(19) . ?
Cu1 N7 1.9512(19) . ?
Cu1 N8 2.0609(19) . ?
Cu1 N1 2.1058(19) . ?
Cu1 Cl1 2.5020(6) . ?
Cu2 N3 1.9477(18) . ?
Cu2 N6 1.9484(19) . ?
Cu2 N5 2.0742(19) . ?
Cu2 N4 2.0982(18) . ?
Cu2 O1A 2.269(10) . ?
Cu2 Cl2A 2.505(3) . ?
O3 O6 0.887(16) . ?
O3 O5 1.571(8) . ?
O4 O6 1.421(17) . ?
O5 O6 1.365(19) . ?
N1 C1 1.339(3) . ?
N1 C5 1.359(3) . ?
N2 N3 1.336(2) . ?
N2 C6 1.347(3) . ?
N3 C8 1.347(3) . ?
N4 C13 1.342(3) . ?
N4 C9 1.360(3) . ?
N5 C14 1.342(3) . ?
N5 C18 1.356(3) . ?
N6 N7 1.332(3) . ?
N6 C19 1.350(3) . ?
N7 C21 1.350(3) . ?
N8 C26 1.342(3) . ?
N8 C22 1.353(3) . ?
C1 C2 1.380(3) . ?
C1 H1 0.9500 . ?
C2 C3 1.382(4) . ?
C2 H2 0.9500 . ?
C3 C4 1.392(3) . ?
C3 H3 0.9500 . ?
C4 C5 1.385(3) . ?
C4 H4 0.9500 . ?
C5 C6 1.456(3) . ?
C6 C7 1.396(3) . ?
C7 C8 1.393(3) . ?
C7 H7 0.9500 . ?
C8 C9 1.459(3) . ?
C9 C10 1.387(3) . ?
C10 C11 1.384(3) . ?
C10 H10 0.9500 . ?
C11 C12 1.381(3) . ?
C11 H11 0.9500 . ?
C12 C13 1.382(3) . ?
C12 H12 0.9500 . ?
C13 H13 0.9500 . ?
C14 C15 1.378(3) . ?
C14 H14 0.9500 . ?
C15 C16 1.386(3) . ?
C15 H15 0.9500 . ?
C16 C17 1.388(3) . ?
C16 H16 0.9500 . ?
C17 C18 1.389(3) . ?
C17 H17 0.9500 . ?
C18 C19 1.455(3) . ?
C19 C20 1.391(3) . ?
C20 C21 1.392(3) . ?
C20 H20 0.9500 . ?
C21 C22 1.461(3) . ?
C22 C23 1.384(3) . ?
C23 C24 1.386(3) . ?
C23 H23 0.9500 . ?
C24 C25 1.383(4) . ?
C24 H24 0.9500 . ?
C25 C26 1.378(3) . ?
C25 H25 0.9500 . ?
C26 H26 0.9500 . ?

loop_
_geom_torsion_atom_site_label_1
_geom_torsion_atom_site_label_2
_geom_torsion_atom_site_label_3
_geom_torsion_atom_site_label_4
_geom_torsion
_geom_torsion_site_symmetry_1
_geom_torsion_site_symmetry_2
_geom_torsion_site_symmetry_3
_geom_torsion_site_symmetry_4
_geom_torsion_publ_flag
O5 O3 O6 O4 149.2(15) . . . . ?
O3 O5 O6 O4 -113(3) . . . . ?
C6 N2 N3 C8 0.0(2) . . . . ?
Cu1 N2 N3 C8 178.21(17) . . . . ?
C6 N2 N3 Cu2 178.67(17) . . . . ?
Cu1 N2 N3 Cu2 -3.1(3) . . . . ?
C19 N6 N7 C21 0.4(3) . . . . ?
Cu2 N6 N7 C21 177.96(17) . . . . ?
C19 N6 N7 Cu1 -179.95(17) . . . . ?
Cu2 N6 N7 Cu1 -2.4(3) . . . . ?
C5 N1 C1 C2 -3.1(3) . . . . ?
Cu1 N1 C1 C2 164.73(19) . . . . ?
N1 C1 C2 C3 -0.5(4) . . . . ?
C1 C2 C3 C4 2.8(4) . . . . ?
C2 C3 C4 C5 -1.5(4) . . . . ?
C1 N1 C5 C4 4.4(3) . . . . ?
Cu1 N1 C5 C4 -165.50(18) . . . . ?
C1 N1 C5 C6 -175.0(2) . . . . ?
Cu1 N1 C5 C6 15.0(2) . . . . ?
C3 C4 C5 N1 -2.2(4) . . . . ?
C3 C4 C5 C6 177.2(2) . . . . ?
N3 N2 C6 C7 -0.4(3) . . . . ?
Cu1 N2 C6 C7 -178.91(15) . . . . ?
N3 N2 C6 C5 176.87(18) . . . . ?
Cu1 N2 C6 C5 -1.6(3) . . . . ?
N1 C5 C6 N2 -9.5(3) . . . . ?
C4 C5 C6 N2 171.0(2) . . . . ?
N1 C5 C6 C7 166.9(2) . . . . ?
C4 C5 C6 C7 -12.6(4) . . . . ?
N2 C6 C7 C8 0.6(2) . . . . ?
C5 C6 C7 C8 -175.9(2) . . . . ?
N2 N3 C8 C7 0.4(3) . . . . ?
Cu2 N3 C8 C7 -178.53(15) . . . . ?
N2 N3 C8 C9 -177.58(18) . . . . ?
Cu2 N3 C8 C9 3.5(3) . . . . ?
C6 C7 C8 N3 -0.6(2) . . . . ?
C6 C7 C8 C9 176.8(2) . . . . ?
C13 N4 C9 C10 -2.2(3) . . . . ?
Cu2 N4 C9 C10 171.68(17) . . . . ?
C13 N4 C9 C8 176.7(2) . . . . ?
Cu2 N4 C9 C8 -9.4(2) . . . . ?
N3 C8 C9 N4 4.3(3) . . . . ?
C7 C8 C9 N4 -172.9(2) . . . . ?
N3 C8 C9 C10 -176.7(2) . . . . ?
C7 C8 C9 C10 6.0(4) . . . . ?
N4 C9 C10 C11 0.5(3) . . . . ?
C8 C9 C10 C11 -178.4(2) . . . . ?
C9 C10 C11 C12 1.6(3) . . . . ?
C10 C11 C12 C13 -1.8(4) . . . . ?
C9 N4 C13 C12 2.0(4) . . . . ?
Cu2 N4 C13 C12 -170.72(19) . . . . ?
C11 C12 C13 N4 0.0(4) . . . . ?
C18 N5 C14 C15 3.8(4) . . . . ?
Cu2 N5 C14 C15 -176.2(2) . . . . ?
N5 C14 C15 C16 -2.2(4) . . . . ?
C14 C15 C16 C17 -0.5(4) . . . . ?
C15 C16 C17 C18 1.5(4) . . . . ?
C14 N5 C18 C17 -2.7(4) . . . . ?
Cu2 N5 C18 C17 177.25(19) . . . . ?
C14 N5 C18 C19 177.0(2) . . . . ?
Cu2 N5 C18 C19 -3.1(3) . . . . ?
C16 C17 C18 N5 0.1(4) . . . . ?
C16 C17 C18 C19 -179.5(2) . . . . ?
N7 N6 C19 C20 -0.3(3) . . . . ?
Cu2 N6 C19 C20 -178.31(16) . . . . ?
N7 N6 C19 C18 -179.98(19) . . . . ?
Cu2 N6 C19 C18 2.0(3) . . . . ?
N5 C18 C19 N6 0.8(3) . . . . ?
C17 C18 C19 N6 -179.5(2) . . . . ?
N5 C18 C19 C20 -178.7(3) . . . . ?
C17 C18 C19 C20 1.0(4) . . . . ?
N6 C19 C20 C21 0.1(3) . . . . ?
C18 C19 C20 C21 179.7(3) . . . . ?
N6 N7 C21 C20 -0.3(3) . . . . ?
Cu1 N7 C21 C20 179.95(16) . . . . ?
N6 N7 C21 C22 177.79(19) . . . . ?
Cu1 N7 C21 C22 -1.9(3) . . . . ?
C19 C20 C21 N7 0.1(3) . . . . ?
C19 C20 C21 C22 -177.4(3) . . . . ?
C26 N8 C22 C23 0.9(3) . . . . ?
Cu1 N8 C22 C23 177.18(19) . . . . ?
C26 N8 C22 C21 -176.5(2) . . . . ?
Cu1 N8 C22 C21 -0.3(2) . . . . ?
N7 C21 C22 N8 1.4(3) . . . . ?
C20 C21 C22 N8 178.9(3) . . . . ?
N7 C21 C22 C23 -176.0(2) . . . . ?
C20 C21 C22 C23 1.5(4) . . . . ?
N8 C22 C23 C24 0.7(4) . . . . ?
C21 C22 C23 C24 177.9(2) . . . . ?
C22 C23 C24 C25 -1.1(4) . . . . ?
C23 C24 C25 C26 0.0(4) . . . . ?
C22 N8 C26 C25 -2.1(3) . . . . ?
Cu1 N8 C26 C25 -177.82(18) . . . . ?
C24 C25 C26 N8 1.7(4) . . . . ?
